data_4513658
loop_
_publ_author_name
'Handore, Kishor L.'
'Jadhav, Prakash D.'
'Hazra, Bibhabasu'
'Basu, Anirban'
'Reddy, D. Srinivasa'

_publ_section_title
;
 Total Syntheses and Biological Evaluation of (+-)-Botryosphaeridione,
 (+-)-Pleodendione, 4-epi-Periconianone B, and Analogues.
;
_journal_issue 11
_journal_name_full 'ACS medicinal chemistry letters'
_journal_page_first 1117
_journal_page_last 1121
_journal_paper_doi 10.1021/acsmedchemlett.5b00241
_journal_volume 6
_journal_year 2015
_chemical_formula_moiety 'C15 H20 O3'
_chemical_formula_sum 'C15 H20 O3'
_chemical_formula_weight 248.31
_chemical_name_systematic
; 
 ? 
;
_space_group_IT_number 2
_symmetry_cell_setting triclinic
_symmetry_space_group_name_Hall '-P 1'
_symmetry_space_group_name_H-M 'P -1'
_atom_sites_solution_hydrogens geom
_atom_sites_solution_primary direct
_atom_sites_solution_secondary difmap
_audit_creation_method SHELXL-97
_cell_angle_alpha 84.696(2)
_cell_angle_beta 74.028(2)
_cell_angle_gamma 81.042(2)
_cell_formula_units_Z 2
_cell_length_a 7.2066(3)
_cell_length_b 9.6275(3)
_cell_length_c 9.8499(3)
_cell_measurement_reflns_used 2929
_cell_measurement_temperature 150(2)
_cell_measurement_theta_max 26.68
_cell_measurement_theta_min 2.96
_cell_volume 648.12(4)
_computing_cell_refinement 'Bruker SAINT'
_computing_data_collection 'Bruker APEX2'
_computing_data_reduction 'Bruker SAINT'
_computing_molecular_graphics 'Bruker SHELXTL'
_computing_publication_material 'Bruker SHELXTL'
_computing_structure_refinement 'SHELXL-97 (Sheldrick, 2008)'
_computing_structure_solution 'SHELXS-97 (Sheldrick, 2008)'
_diffrn_ambient_temperature 150(2)
_diffrn_measured_fraction_theta_full 0.978
_diffrn_measured_fraction_theta_max 0.978
_diffrn_measurement_device_type 'Bruker APEX-II CCD'
_diffrn_measurement_method '\f and \w scans'
_diffrn_radiation_monochromator graphite
_diffrn_radiation_source 'fine-focus sealed tube'
_diffrn_radiation_type MoK\a
_diffrn_radiation_wavelength 0.71073
_diffrn_reflns_av_R_equivalents 0.0284
_diffrn_reflns_av_sigmaI/netI 0.0340
_diffrn_reflns_limit_h_max 8
_diffrn_reflns_limit_h_min -8
_diffrn_reflns_limit_k_max 11
_diffrn_reflns_limit_k_min -11
_diffrn_reflns_limit_l_max 11
_diffrn_reflns_limit_l_min -11
_diffrn_reflns_number 8037
_diffrn_reflns_theta_full 25.00
_diffrn_reflns_theta_max 25.00
_diffrn_reflns_theta_min 2.14
_exptl_absorpt_coefficient_mu 0.087
_exptl_absorpt_correction_T_max 0.9828
_exptl_absorpt_correction_T_min 0.9693
_exptl_absorpt_correction_type multi-scan
_exptl_absorpt_process_details sadabs,(bruker,2006)
_exptl_crystal_colour colourless
_exptl_crystal_density_diffrn 1.272
_exptl_crystal_density_method 'not measured'
_exptl_crystal_description plate
_exptl_crystal_F_000 268
_exptl_crystal_size_max 0.36
_exptl_crystal_size_mid 0.26
_exptl_crystal_size_min 0.20
_refine_diff_density_max 0.255
_refine_diff_density_min -0.176
_refine_diff_density_rms 0.045
_refine_ls_extinction_method none
_refine_ls_goodness_of_fit_ref 1.071
_refine_ls_hydrogen_treatment mixed
_refine_ls_matrix_type full
_refine_ls_number_parameters 170
_refine_ls_number_reflns 2238
_refine_ls_number_restraints 0
_refine_ls_restrained_S_all 1.071
_refine_ls_R_factor_all 0.0659
_refine_ls_R_factor_gt 0.0513
_refine_ls_shift/su_max 0.000
_refine_ls_shift/su_mean 0.000
_refine_ls_structure_factor_coef Fsqd
_refine_ls_weighting_details 'calc w=1/[\s^2^(Fo^2^)+(0.0339P)^2^+0.4509P] where P=(Fo^2^+2Fc^2^)/3'
_refine_ls_weighting_scheme calc
_refine_ls_wR_factor_gt 0.1021
_refine_ls_wR_factor_ref 0.1081
_reflns_number_gt 1859
_reflns_number_total 2238
_reflns_threshold_expression >2sigma(I)
_cod_data_source_file ml5b00241_si_002.cif
_cod_data_source_block klh_e_acid_0m
_cod_depositor_comments
;
The following automatic conversions were performed:

'_symmetry_cell_setting' value 'Triclinic' changed to 'triclinic'
according to
/usr/data/users/saulius/crontab/automatic-downloads/rss-feeds/ACS/lib/dictionaries/cif_core.dic
dictionary named 'cif_core.dic' version 2.4.2 from 2011-04-26.

Automatic conversion script
Id: cif_fix_values 3271 2015-04-21 07:52:19Z andrius 

 Adding full bibliography for 4513658.cif.
;
_cod_original_sg_symbol_H-M 'P-1   '
_cod_database_code 4513658

loop_
_symmetry_equiv_pos_as_xyz
'x, y, z'
'-x, -y, -z'

loop_
_atom_site_label
_atom_site_type_symbol
_atom_site_fract_x
_atom_site_fract_y
_atom_site_fract_z
_atom_site_U_iso_or_equiv
_atom_site_adp_type
_atom_site_occupancy
_atom_site_symmetry_multiplicity
_atom_site_calc_flag
_atom_site_refinement_flags
O1 O 0.0686(2) -0.08820(14) 0.15855(15) 0.0264(4) Uani 1 1 d .
O2 O 0.6535(2) -0.14713(17) 0.38291(16) 0.0376(4) Uani 1 1 d .
O3 O 0.7010(2) -0.09033(16) 0.15276(15) 0.0259(4) Uani 1 1 d .
C1 C -0.0911(3) 0.4115(2) 0.1715(2) 0.0321(5) Uani 1 1 d .
H1 H -0.2003 0.4052 0.1372 0.039 Uiso 1 1 calc R
C2 C -0.0638(3) 0.5374(2) 0.2019(2) 0.0363(6) Uani 1 1 d .
H2 H -0.1501 0.6177 0.1838 0.044 Uiso 1 1 calc R
C3 C 0.0963(3) 0.5571(2) 0.2629(2) 0.0337(6) Uani 1 1 d .
H3A H 0.0458 0.6257 0.3378 0.040 Uiso 1 1 calc R
H3B H 0.1999 0.5968 0.1882 0.040 Uiso 1 1 calc R
C4 C 0.1833(3) 0.4196(2) 0.3255(2) 0.0280(5) Uani 1 1 d .
H4 H 0.0812 0.3918 0.4109 0.034 Uiso 1 1 calc R
C5 C 0.2281(3) 0.2983(2) 0.2216(2) 0.0209(5) Uani 1 1 d .
C6 C 0.3007(3) 0.1598(2) 0.2922(2) 0.0199(4) Uani 1 1 d .
H6A H 0.2143 0.1490 0.3888 0.024 Uiso 1 1 calc R
H6B H 0.4330 0.1647 0.3010 0.024 Uiso 1 1 calc R
C7 C 0.3074(3) 0.02937(19) 0.2115(2) 0.0181(4) Uani 1 1 d .
H7 H 0.4055 0.0390 0.1182 0.022 Uiso 1 1 calc R
C8 C 0.1144(3) 0.0251(2) 0.1801(2) 0.0206(5) Uani 1 1 d .
C9 C -0.0081(3) 0.1571(2) 0.1694(2) 0.0232(5) Uani 1 1 d .
H9 H -0.1283 0.1552 0.1479 0.028 Uiso 1 1 calc R
C10 C 0.0383(3) 0.2833(2) 0.1884(2) 0.0222(5) Uani 1 1 d .
C11 C 0.3761(3) -0.1095(2) 0.2851(2) 0.0193(4) Uani 1 1 d .
H11 H 0.3664 -0.1877 0.2282 0.023 Uiso 1 1 calc R
C12 C 0.5897(3) -0.1172(2) 0.2822(2) 0.0198(5) Uani 1 1 d .
C13 C 0.2516(3) -0.1356(2) 0.4347(2) 0.0272(5) Uani 1 1 d .
H13A H 0.2964 -0.2291 0.4717 0.041 Uiso 1 1 calc R
H13B H 0.1152 -0.1308 0.4337 0.041 Uiso 1 1 calc R
H13C H 0.2631 -0.0638 0.4952 0.041 Uiso 1 1 calc R
C14 C 0.3557(4) 0.4423(2) 0.3767(3) 0.0392(6) Uani 1 1 d .
H14A H 0.4573 0.4744 0.2967 0.059 Uiso 1 1 calc R
H14B H 0.4073 0.3536 0.4188 0.059 Uiso 1 1 calc R
H14C H 0.3138 0.5136 0.4477 0.059 Uiso 1 1 calc R
C15 C 0.3763(3) 0.3321(2) 0.0818(2) 0.0256(5) Uani 1 1 d .
H15A H 0.3961 0.2558 0.0178 0.038 Uiso 1 1 calc R
H15B H 0.5004 0.3415 0.1004 0.038 Uiso 1 1 calc R
H15C H 0.3269 0.4206 0.0380 0.038 Uiso 1 1 calc R
H3 H 0.811(4) -0.095(3) 0.158(3) 0.049(8) Uiso 1 1 d .

loop_
_atom_site_aniso_label
_atom_site_aniso_U_11
_atom_site_aniso_U_22
_atom_site_aniso_U_33
_atom_site_aniso_U_23
_atom_site_aniso_U_13
_atom_site_aniso_U_12
O1 0.0205(8) 0.0234(8) 0.0402(9) -0.0056(6) -0.0137(7) -0.0055(6)
O2 0.0315(9) 0.0553(11) 0.0286(9) 0.0023(7) -0.0171(7) -0.0003(8)
O3 0.0144(8) 0.0383(9) 0.0278(8) -0.0006(6) -0.0088(7) -0.0064(7)
C1 0.0245(12) 0.0301(13) 0.0439(14) -0.0010(10) -0.0153(11) 0.0005(10)
C2 0.0359(13) 0.0267(13) 0.0466(14) -0.0008(10) -0.0159(12) 0.0029(10)
C3 0.0394(14) 0.0251(12) 0.0384(13) -0.0060(10) -0.0134(11) -0.0013(10)
C4 0.0335(12) 0.0223(11) 0.0291(12) -0.0054(9) -0.0092(10) -0.0025(10)
C5 0.0202(11) 0.0206(10) 0.0242(11) -0.0011(8) -0.0088(9) -0.0046(9)
C6 0.0195(10) 0.0207(10) 0.0222(10) -0.0011(8) -0.0092(9) -0.0045(8)
C7 0.0155(10) 0.0210(10) 0.0191(10) -0.0017(8) -0.0051(8) -0.0048(8)
C8 0.0189(10) 0.0260(12) 0.0173(10) -0.0011(8) -0.0034(8) -0.0070(9)
C9 0.0142(10) 0.0275(11) 0.0295(11) -0.0004(9) -0.0084(9) -0.0033(9)
C10 0.0192(10) 0.0261(11) 0.0206(10) 0.0001(8) -0.0049(9) -0.0030(9)
C11 0.0196(10) 0.0180(10) 0.0217(10) -0.0035(8) -0.0064(9) -0.0038(8)
C12 0.0225(11) 0.0161(10) 0.0227(11) -0.0036(8) -0.0093(9) -0.0005(8)
C13 0.0265(12) 0.0250(11) 0.0281(12) 0.0018(9) -0.0043(10) -0.0045(9)
C14 0.0484(15) 0.0274(13) 0.0518(15) -0.0100(11) -0.0280(13) -0.0040(11)
C15 0.0247(11) 0.0250(11) 0.0295(12) 0.0020(9) -0.0095(10) -0.0087(9)

loop_
_atom_type_symbol
_atom_type_description
_atom_type_scat_dispersion_real
_atom_type_scat_dispersion_imag
_atom_type_scat_source
C C 0.0033 0.0016 'International Tables Vol C Tables 4.2.6.8 and 6.1.1.4'
H H 0.0000 0.0000 'International Tables Vol C Tables 4.2.6.8 and 6.1.1.4'
O O 0.0106 0.0060 'International Tables Vol C Tables 4.2.6.8 and 6.1.1.4'

loop_
_geom_angle_atom_site_label_1
_geom_angle_atom_site_label_2
_geom_angle_atom_site_label_3
_geom_angle
C12 O3 H3 107.7(19)
C2 C1 C10 123.1(2)
C2 C1 H1 118.5
C10 C1 H1 118.5
C1 C2 C3 122.5(2)
C1 C2 H2 118.7
C3 C2 H2 118.7
C2 C3 C4 112.36(19)
C2 C3 H3A 109.1
C4 C3 H3A 109.1
C2 C3 H3B 109.1
C4 C3 H3B 109.1
H3A C3 H3B 107.9
C14 C4 C3 110.66(18)
C14 C4 C5 114.10(17)
C3 C4 C5 111.54(17)
C14 C4 H4 106.7
C3 C4 H4 106.7
C5 C4 H4 106.7
C10 C5 C6 108.92(16)
C10 C5 C15 107.97(16)
C6 C5 C15 110.72(16)
C10 C5 C4 107.34(16)
C6 C5 C4 110.01(16)
C15 C5 C4 111.78(17)
C5 C6 C7 113.73(15)
C5 C6 H6A 108.8
C7 C6 H6A 108.8
C5 C6 H6B 108.8
C7 C6 H6B 108.8
H6A C6 H6B 107.7
C8 C7 C6 111.25(15)
C8 C7 C11 111.54(16)
C6 C7 C11 113.29(15)
C8 C7 H7 106.8
C6 C7 H7 106.8
C11 C7 H7 106.8
O1 C8 C9 121.73(18)
O1 C8 C7 120.42(17)
C9 C8 C7 117.78(17)
C10 C9 C8 123.75(18)
C10 C9 H9 118.1
C8 C9 H9 118.1
C9 C10 C1 120.11(18)
C9 C10 C5 122.34(17)
C1 C10 C5 117.50(18)
C12 C11 C13 111.06(16)
C12 C11 C7 110.38(15)
C13 C11 C7 113.96(16)
C12 C11 H11 107.0
C13 C11 H11 107.0
C7 C11 H11 107.0
O2 C12 O3 123.11(19)
O2 C12 C11 124.66(18)
O3 C12 C11 112.21(16)
C11 C13 H13A 109.5
C11 C13 H13B 109.5
H13A C13 H13B 109.5
C11 C13 H13C 109.5
H13A C13 H13C 109.5
H13B C13 H13C 109.5
C4 C14 H14A 109.5
C4 C14 H14B 109.5
H14A C14 H14B 109.5
C4 C14 H14C 109.5
H14A C14 H14C 109.5
H14B C14 H14C 109.5
C5 C15 H15A 109.5
C5 C15 H15B 109.5
H15A C15 H15B 109.5
C5 C15 H15C 109.5
H15A C15 H15C 109.5
H15B C15 H15C 109.5

loop_
_geom_bond_atom_site_label_1
_geom_bond_atom_site_label_2
_geom_bond_distance
O1 C8 1.240(2)
O2 C12 1.198(2)
O3 C12 1.333(2)
O3 H3 0.80(3)
C1 C2 1.330(3)
C1 C10 1.453(3)
C1 H1 0.9500
C2 C3 1.482(3)
C2 H2 0.9500
C3 C4 1.526(3)
C3 H3A 0.9900
C3 H3B 0.9900
C4 C14 1.515(3)
C4 C5 1.562(3)
C4 H4 1.0000
C5 C10 1.521(3)
C5 C6 1.532(3)
C5 C15 1.536(3)
C6 C7 1.535(3)
C6 H6A 0.9900
C6 H6B 0.9900
C7 C8 1.512(3)
C7 C11 1.540(3)
C7 H7 1.0000
C8 C9 1.443(3)
C9 C10 1.351(3)
C9 H9 0.9500
C11 C12 1.522(3)
C11 C13 1.521(3)
C11 H11 1.0000
C13 H13A 0.9800
C13 H13B 0.9800
C13 H13C 0.9800
C14 H14A 0.9800
C14 H14B 0.9800
C14 H14C 0.9800
C15 H15A 0.9800
C15 H15B 0.9800
C15 H15C 0.9800

loop_
_geom_torsion_atom_site_label_1
_geom_torsion_atom_site_label_2
_geom_torsion_atom_site_label_3
_geom_torsion_atom_site_label_4
_geom_torsion
C10 C1 C2 C3 -3.2(4)
C1 C2 C3 C4 -16.8(3)
C2 C3 C4 C14 175.78(19)
C2 C3 C4 C5 47.6(3)
C14 C4 C5 C10 176.33(18)
C3 C4 C5 C10 -57.4(2)
C14 C4 C5 C6 58.0(2)
C3 C4 C5 C6 -175.74(17)
C14 C4 C5 C15 -65.5(2)
C3 C4 C5 C15 60.8(2)
C10 C5 C6 C7 50.4(2)
C15 C5 C6 C7 -68.2(2)
C4 C5 C6 C7 167.78(16)
C5 C6 C7 C8 -52.1(2)
C5 C6 C7 C11 -178.70(16)
C6 C7 C8 O1 -156.60(17)
C11 C7 C8 O1 -29.0(2)
C6 C7 C8 C9 26.4(2)
C11 C7 C8 C9 153.93(17)
O1 C8 C9 C10 -178.24(19)
C7 C8 C9 C10 -1.3(3)
C8 C9 C10 C1 178.14(19)
C8 C9 C10 C5 0.8(3)
C2 C1 C10 C9 173.3(2)
C2 C1 C10 C5 -9.2(3)
C6 C5 C10 C9 -25.1(3)
C15 C5 C10 C9 95.2(2)
C4 C5 C10 C9 -144.15(19)
C6 C5 C10 C1 157.48(18)
C15 C5 C10 C1 -82.2(2)
C4 C5 C10 C1 38.4(2)
C8 C7 C11 C12 165.80(15)
C6 C7 C11 C12 -67.7(2)
C8 C7 C11 C13 -68.4(2)
C6 C7 C11 C13 58.0(2)
C13 C11 C12 O2 3.6(3)
C7 C11 C12 O2 131.0(2)
C13 C11 C12 O3 -178.05(16)
C7 C11 C12 O3 -50.7(2)
